data_7207196
loop_
_publ_author_name
'Ferrando-Soria, Jes\'us'
'Rood, Marcus T. M.'
'Julve, Miguel'
'Lloret, Francesc'
'Journaux, Yves'
'Pas\'an, Jorge'
'Ruiz-P\'erez, Catalina'
'Fabelo, Oscar'
'Pardo, Emilio'

_publ_section_title
;
 Influence of the alkaline earth cations on the topology of MII/CuII
 mixed-metal--organic frameworks (M = Ca, Sr and Ba)
;
_journal_issue 3
_journal_name_full CrystEngComm
_journal_page_first 761
_journal_paper_doi 10.1039/c1ce06203d
_journal_volume 14
_journal_year 2012
_chemical_formula_sum 'C202 H324 Ca4 Cu6 N16 O49 S10'
_chemical_formula_weight 4614.95
_space_group_IT_number 14
_symmetry_cell_setting monoclinic
_symmetry_Int_Tables_number 14
_symmetry_space_group_name_Hall '-P 2ybc'
_symmetry_space_group_name_H-M 'P 1 21/c 1'
_atom_sites_solution_hydrogens geom
_atom_sites_solution_primary direct
_atom_sites_solution_secondary difmap
_audit_creation_method SHELXL-97
_cell_angle_alpha 90.00
_cell_angle_beta 95.55(3)
_cell_angle_gamma 90.00
_cell_formula_units_Z 2
_cell_length_a 16.125(3)
_cell_length_b 25.632(5)
_cell_length_c 30.125(6)
_cell_measurement_temperature 100(2)
_cell_volume 12393(4)
_computing_cell_refinement 'HKL2000 (Otwinowski & Minor, 1997)'
_computing_data_collection 'MxCube (ESRF, 2006)'
_computing_data_reduction 'HKL2000 (Otwinowski & Minor, 1997)'
_computing_molecular_graphics 'Ortep-3 for Windows (Farrugia, 1997)'
_computing_publication_material 'WinGX publication routines (Farrugia, 1999)'
_computing_structure_refinement 'SHELXL-97 (Sheldrick, 1997)'
_computing_structure_solution 'SHELXS-97 (Sheldrick, 1997)'
_diffrn_ambient_temperature 100(2)
_diffrn_detector 'CCD plate'
_diffrn_detector_area_resol_mean 9.6
_diffrn_measured_fraction_theta_full 0.981
_diffrn_measured_fraction_theta_max 0.981
_diffrn_measurement_device_type 'Single-axis HUBER diffractometer'
_diffrn_measurement_method 'CCD rotation images, thick slices'
_diffrn_radiation_detector 'ADSC Q210r CCD (binned mode)'
_diffrn_radiation_monochromator 'Si 111'
_diffrn_radiation_probe x-ray
_diffrn_radiation_type 'monocromatic synchrotron'
_diffrn_radiation_wavelength 0.73790
_diffrn_reflns_av_R_equivalents 0.0810
_diffrn_reflns_av_sigmaI/netI 0.0489
_diffrn_reflns_limit_h_max 20
_diffrn_reflns_limit_h_min -20
_diffrn_reflns_limit_k_max 32
_diffrn_reflns_limit_k_min -30
_diffrn_reflns_limit_l_max 38
_diffrn_reflns_limit_l_min -37
_diffrn_reflns_number 146548
_diffrn_reflns_theta_full 27.88
_diffrn_reflns_theta_max 27.88
_diffrn_reflns_theta_min 1.63
_diffrn_source synchrotron
_diffrn_source_type 'ESRF-CRG BM16'
_exptl_absorpt_coefficient_mu 0.743
_exptl_crystal_colour Green
_exptl_crystal_density_diffrn 1.245
_exptl_crystal_density_method 'not measured'
_exptl_crystal_description Prism
_exptl_crystal_F_000 4932
_exptl_crystal_size_max 0.09
_exptl_crystal_size_mid 0.06
_exptl_crystal_size_min 0.05
_refine_diff_density_max 1.728
_refine_diff_density_min -1.677
_refine_diff_density_rms 0.128
_refine_ls_extinction_coef 0.0246(19)
_refine_ls_extinction_expression Fc^*^=kFc[1+0.001xFc^2^\l^3^/sin(2\q)]^-1/4^
_refine_ls_extinction_method SHELXL
_refine_ls_goodness_of_fit_ref 1.637
_refine_ls_hydrogen_treatment constr
_refine_ls_matrix_type full
_refine_ls_number_parameters 1355
_refine_ls_number_reflns 25945
_refine_ls_number_restraints 29
_refine_ls_restrained_S_all 1.722
_refine_ls_R_factor_all 0.1236
_refine_ls_R_factor_gt 0.1131
_refine_ls_shift/su_max 0.001
_refine_ls_shift/su_mean 0.000
_refine_ls_structure_factor_coef Fsqd
_refine_ls_weighting_details 'calc w=1/[\s^2^(Fo^2^)+(0.2000P)^2^+0.0000P] where P=(Fo^2^+2Fc^2^)/3'
_refine_ls_weighting_scheme calc
_refine_ls_wR_factor_gt 0.3590
_refine_ls_wR_factor_ref 0.3768
_reflns_number_gt 21675
_reflns_number_total 25945
_reflns_threshold_expression >2sigma(I)
_cod_data_source_file c1ce06203d.txt
_cod_data_source_block Cu_Ca
_cod_original_sg_symbol_H-M 'P 21/c'
_cod_database_code 7207196

loop_
_symmetry_equiv_pos_as_xyz
'x, y, z'
'-x, y+1/2, -z+1/2'
'-x, -y, -z'
'x, -y-1/2, z-1/2'

loop_
_atom_site_label
_atom_site_type_symbol
_atom_site_fract_x
_atom_site_fract_y
_atom_site_fract_z
_atom_site_U_iso_or_equiv
_atom_site_adp_type
_atom_site_occupancy
_atom_site_symmetry_multiplicity
_atom_site_calc_flag
_atom_site_refinement_flags
_atom_site_disorder_assembly
_atom_site_disorder_group
Cu1 Cu 0.44749(3) 0.22632(2) 0.763781(19) 0.0473(2) Uani 1 1 d . . .
Cu2 Cu -0.05504(4) 0.24296(4) 0.513861(19) 0.0685(3) Uani 1 1 d . . .
Cu3 Cu -0.15734(4) 0.02326(2) 0.33278(2) 0.0483(2) Uani 1 1 d . . .
Ca1 Ca 0.11793(5) 0.19467(3) 0.68221(3) 0.0392(3) Uani 1 1 d . . .
Ca2 Ca 0.77950(5) 0.25919(3) 0.84023(3) 0.0382(3) Uani 1 1 d . . .
S1 S 0.10889(9) 0.26963(6) 0.77663(4) 0.0562(4) Uani 1 1 d . . .
S2A S 0.80515(11) 0.18393(7) 0.74464(5) 0.0542(6) Uani 0.749(5) 1 d P . .
S2B S 0.8787(4) 0.1918(3) 0.7593(2) 0.069(2) Uani 0.251(5) 1 d P . .
O21A O -0.2222(9) 0.0662(4) 0.1470(2) 0.194(5) Uani 1 1 d . . .
C66A C -0.1073(11) 0.1189(4) 0.1980(3) 0.160(6) Uani 0.589(6) 1 d P A 1
H66A H -0.0875 0.1537 0.1941 0.239 Uiso 0.589(6) 1 calc PR A 1
H66B H -0.0791 0.0953 0.1797 0.239 Uiso 0.589(6) 1 calc PR A 1
H66C H -0.0963 0.1089 0.2288 0.239 Uiso 0.589(6) 1 calc PR A 1
S3A S -0.2362(3) 0.11579(14) 0.17938(11) 0.0958(14) Uani 0.589(6) 1 d P A 1
C65A C -0.2703(8) 0.0917(5) 0.2300(4) 0.138(4) Uani 0.589(6) 1 d P A 1
H67D H -0.3216 0.1084 0.2354 0.207 Uiso 0.589(6) 1 calc PR A 1
H67E H -0.2288 0.0990 0.2542 0.207 Uiso 0.589(6) 1 calc PR A 1
H67F H -0.2787 0.0547 0.2277 0.207 Uiso 0.589(6) 1 calc PR A 1
C66B C -0.1073(11) 0.1189(4) 0.1980(3) 0.160(6) Uani 0.411(6) 1 d P A 2
H66G H -0.1269 0.1542 0.1980 0.239 Uiso 0.411(6) 1 calc PR A 2
H66H H -0.0763 0.1134 0.1728 0.239 Uiso 0.411(6) 1 calc PR A 2
H66I H -0.0720 0.1124 0.2250 0.239 Uiso 0.411(6) 1 calc PR A 2
S3B S -0.1898(4) 0.07748(19) 0.19512(15) 0.097(2) Uani 0.411(6) 1 d P A 2
C65B C -0.2703(8) 0.0917(5) 0.2300(4) 0.138(4) Uani 0.411(6) 1 d P A 2
H67J H -0.3029 0.1205 0.2177 0.207 Uiso 0.411(6) 1 calc PR A 2
H67K H -0.2458 0.1005 0.2593 0.207 Uiso 0.411(6) 1 calc PR A 2
H67L H -0.3054 0.0617 0.2317 0.207 Uiso 0.411(6) 1 calc PR A 2
S4 S 0.4424(2) 0.8147(3) 0.52921(12) 0.209(3) Uani 1 1 d D . .
S5 S 0.2345(5) 0.37569(15) 0.6405(3) 0.252(4) Uani 1 1 d D . .
O1 O 0.2425(2) 0.24401(15) 0.68510(13) 0.0610(10) Uani 1 1 d . . .
O2 O 0.3719(2) 0.25501(15) 0.71625(13) 0.0613(10) Uani 1 1 d . . .
O3 O 0.2158(2) 0.17116(13) 0.74735(11) 0.0495(7) Uani 1 1 d . . .
O4 O 0.5327(2) 0.18931(13) 0.80239(11) 0.0489(7) Uani 1 1 d . . .
O5 O 0.6607(2) 0.20327(12) 0.83416(11) 0.0483(7) Uani 1 1 d . . .
O6 O 0.6714(2) 0.29113(14) 0.78529(13) 0.0589(9) Uani 1 1 d . . .
O7 O 0.0593(3) 0.24178(18) 0.54179(12) 0.0638(10) Uani 1 1 d . . .
O8 O 0.1273(2) 0.22984(15) 0.60854(11) 0.0530(8) Uani 1 1 d . . .
O9 O -0.0172(2) 0.20611(17) 0.64224(10) 0.0567(9) Uani 1 1 d . . .
O10 O -0.1675(3) 0.2563(2) 0.48533(12) 0.0700(12) Uani 1 1 d . . .
O11 O -0.2322(2) 0.26732(14) 0.41712(10) 0.0487(8) Uani 1 1 d . . .
O12 O -0.0877(2) 0.24746(15) 0.38176(10) 0.0508(8) Uani 1 1 d . . .
O13 O -0.1192(2) 0.08715(13) 0.30673(12) 0.0540(8) Uani 1 1 d . . .
O14 O -0.1481(2) 0.17261(13) 0.30536(10) 0.0462(7) Uani 1 1 d . . .
O15 O -0.2473(2) 0.15796(13) 0.37217(11) 0.0518(8) Uani 1 1 d . . .
O16 O -0.2014(3) -0.04041(13) 0.35680(13) 0.0591(9) Uani 1 1 d . . .
O17 O -0.1842(2) -0.12632(13) 0.35339(12) 0.0538(8) Uani 1 1 d . . .
O18 O -0.0613(2) -0.11246(12) 0.29919(11) 0.0451(7) Uani 1 1 d . . .
O19 O 0.0669(2) 0.25349(15) 0.73161(11) 0.0553(9) Uani 1 1 d . . .
O20 O 0.8304(3) 0.19989(15) 0.79055(11) 0.0597(9) Uani 1 1 d . . .
O22 O 0.4772(8) 0.8542(7) 0.4962(4) 0.84(5) Uani 1 1 d D . .
O23 O 0.2582(11) 0.3861(7) 0.6883(6) 0.45(2) Uani 1 1 d D . .
N1 N 0.3541(3) 0.18242(17) 0.77591(13) 0.0498(9) Uani 1 1 d . . .
N2 N 0.5333(3) 0.27872(17) 0.75910(16) 0.0547(10) Uani 1 1 d . . .
N3 N -0.0853(3) 0.2245(2) 0.57233(14) 0.0681(14) Uani 1 1 d . . .
N4 N -0.0224(3) 0.2446(2) 0.45324(13) 0.0543(10) Uani 1 1 d . . .
N5 N -0.2261(3) 0.06909(15) 0.36493(14) 0.0492(9) Uani 1 1 d . . .
N6 N -0.0854(3) -0.02405(14) 0.30339(13) 0.0444(8) Uani 1 1 d . . .
C1 C 0.3006(3) 0.2331(2) 0.71336(17) 0.0520(11) Uani 1 1 d . . .
C2 C 0.2865(3) 0.19176(18) 0.74818(15) 0.0449(10) Uani 1 1 d . . .
C3 C 0.3513(3) 0.1465(2) 0.81248(16) 0.0519(11) Uani 1 1 d . . .
C4 C 0.3612(3) 0.1671(3) 0.85591(17) 0.0606(13) Uani 1 1 d . . .
C5 C 0.3596(4) 0.1306(3) 0.89104(19) 0.0744(18) Uani 1 1 d . . .
H5 H 0.3667 0.1429 0.9202 0.089 Uiso 1 1 calc R . .
C6 C 0.3482(5) 0.0784(4) 0.8844(2) 0.086(2) Uani 1 1 d . . .
H6 H 0.3451 0.0557 0.9083 0.103 Uiso 1 1 calc R . .
C7 C 0.3418(4) 0.0609(3) 0.8429(2) 0.0778(18) Uani 1 1 d . . .
H7 H 0.3366 0.0251 0.8384 0.093 Uiso 1 1 calc R . .
C8 C 0.3422(4) 0.0937(2) 0.80491(18) 0.0609(13) Uani 1 1 d . . .
C9 C 0.3377(4) 0.0710(2) 0.75864(19) 0.0677(15) Uani 1 1 d . . .
H9A H 0.3313 0.0338 0.7602 0.102 Uiso 1 1 calc R . .
H9B H 0.3881 0.0790 0.7455 0.102 Uiso 1 1 calc R . .
H9C H 0.2910 0.0856 0.7407 0.102 Uiso 1 1 calc R . .
C10 C 0.3773(4) 0.2231(3) 0.8642(2) 0.0711(16) Uani 1 1 d . . .
H10A H 0.3826 0.2296 0.8957 0.107 Uiso 1 1 calc R . .
H10B H 0.3319 0.2432 0.8501 0.107 Uiso 1 1 calc R . .
H10C H 0.4280 0.2329 0.8520 0.107 Uiso 1 1 calc R . .
C11 C 0.5995(3) 0.21504(18) 0.80805(15) 0.0455(10) Uani 1 1 d . . .
C12 C 0.6045(3) 0.26644(18) 0.78228(17) 0.0481(10) Uani 1 1 d . . .
C13 C 0.5253(3) 0.3272(2) 0.73505(19) 0.0575(12) Uani 1 1 d . . .
C14 C 0.5026(5) 0.3716(2) 0.7559(2) 0.0784(19) Uani 1 1 d . . .
C15 C 0.4932(6) 0.4192(3) 0.7324(3) 0.093(2) Uani 1 1 d . . .
H15 H 0.4777 0.4492 0.7469 0.112 Uiso 1 1 calc R . .
C16 C 0.5068(5) 0.4210(3) 0.6891(3) 0.091(2) Uani 1 1 d D . .
H16 H 0.5054 0.4526 0.6739 0.109 Uiso 1 1 calc R . .
C17 C 0.5226(8) 0.3759(4) 0.6679(3) 0.119(4) Uani 1 1 d D . .
H17 H 0.5276 0.3772 0.6374 0.143 Uiso 1 1 calc R . .
C18 C 0.5318(7) 0.3273(3) 0.6895(3) 0.098(3) Uani 1 1 d . . .
C19 C 0.4995(7) 0.3694(3) 0.8063(3) 0.106(3) Uani 1 1 d . . .
H19A H 0.4849 0.4031 0.8170 0.159 Uiso 1 1 calc R . .
H19B H 0.5531 0.3593 0.8204 0.159 Uiso 1 1 calc R . .
H19C H 0.4585 0.3443 0.8133 0.159 Uiso 1 1 calc R . .
C20 C 0.5478(11) 0.2779(5) 0.6653(4) 0.167(7) Uani 1 1 d . . .
H20A H 0.5251 0.2490 0.6803 0.251 Uiso 0.50 1 calc PR . .
H20B H 0.6068 0.2732 0.6648 0.251 Uiso 0.50 1 calc PR . .
H20C H 0.5219 0.2800 0.6353 0.251 Uiso 0.50 1 calc PR . .
H20D H 0.5774 0.2858 0.6399 0.251 Uiso 0.50 1 calc PR . .
H20E H 0.4957 0.2616 0.6554 0.251 Uiso 0.50 1 calc PR . .
H20F H 0.5806 0.2548 0.6849 0.251 Uiso 0.50 1 calc PR . .
C21 C 0.0629(3) 0.2316(2) 0.58333(15) 0.0493(11) Uani 1 1 d . . .
C22 C -0.0202(3) 0.2190(2) 0.60248(15) 0.0546(12) Uani 1 1 d . . .
C23 C -0.1643(4) 0.2159(4) 0.58499(19) 0.0775(19) Uani 1 1 d . . .
C24 C -0.2214(4) 0.2616(4) 0.5883(2) 0.083(2) Uani 1 1 d . . .
C25 C -0.2978(7) 0.2526(5) 0.5985(4) 0.115(3) Uani 1 1 d . . .
H25 H -0.3346 0.2800 0.6015 0.139 Uiso 1 1 calc R . .
C26 C -0.3236(6) 0.1986(5) 0.6051(4) 0.108(3) Uani 1 1 d . . .
H26 H -0.3786 0.1931 0.6107 0.129 Uiso 1 1 calc R . .
C27 C -0.2719(9) 0.1541(9) 0.6037(3) 0.181(8) Uani 1 1 d . . .
H27 H -0.2895 0.1204 0.6093 0.217 Uiso 1 1 calc R . .
C28 C -0.1848(5) 0.1670(4) 0.5919(2) 0.087(2) Uani 1 1 d . . .
C29 C -0.1316(8) 0.1199(4) 0.5897(2) 0.119(4) Uani 1 1 d . . .
H29A H -0.1620 0.0896 0.5976 0.179 Uiso 1 1 calc R . .
H29B H -0.0824 0.1237 0.6102 0.179 Uiso 1 1 calc R . .
H29C H -0.1158 0.1159 0.5600 0.179 Uiso 1 1 calc R . .
C30 C -0.1928(6) 0.3138(4) 0.5793(3) 0.102(3) Uani 1 1 d . . .
H30A H -0.1367 0.3122 0.5712 0.153 Uiso 1 1 calc R . .
H30B H -0.1943 0.3349 0.6055 0.153 Uiso 1 1 calc R . .
H30C H -0.2283 0.3288 0.5552 0.153 Uiso 1 1 calc R . .
C31 C -0.1696(3) 0.2583(2) 0.44296(15) 0.0507(11) Uani 1 1 d . . .
C32 C -0.0876(3) 0.24950(19) 0.42331(15) 0.0468(10) Uani 1 1 d . . .
C33 C 0.0570(3) 0.2326(3) 0.43824(16) 0.0604(14) Uani 1 1 d . . .
C34 C 0.1207(4) 0.2697(3) 0.4423(2) 0.0691(16) Uani 1 1 d . . .
C35 C 0.1961(4) 0.2565(3) 0.4254(2) 0.080(2) Uani 1 1 d . . .
H35 H 0.2379 0.2815 0.4256 0.096 Uiso 1 1 calc R . .
C36 C 0.2101(4) 0.2077(4) 0.4085(2) 0.082(2) Uani 1 1 d . . .
H36 H 0.2615 0.1996 0.3987 0.098 Uiso 1 1 calc R . .
C37 C 0.1475(4) 0.1711(3) 0.4063(2) 0.0780(19) Uani 1 1 d . . .
H37 H 0.1567 0.1384 0.3945 0.094 Uiso 1 1 calc R . .
C38 C 0.0710(3) 0.1821(3) 0.42144(16) 0.0617(14) Uani 1 1 d . . .
C39 C 0.0048(4) 0.1431(3) 0.4181(2) 0.0784(19) Uani 1 1 d . . .
H39A H -0.0439 0.1574 0.4295 0.118 Uiso 1 1 calc R . .
H39B H 0.0229 0.1129 0.4351 0.118 Uiso 1 1 calc R . .
H39C H -0.0082 0.1335 0.3874 0.118 Uiso 1 1 calc R . .
C40 C 0.1061(5) 0.3208(3) 0.4624(3) 0.088(2) Uani 1 1 d . . .
H40A H 0.1555 0.3418 0.4625 0.133 Uiso 1 1 calc R . .
H40B H 0.0926 0.3159 0.4925 0.133 Uiso 1 1 calc R . .
H40C H 0.0607 0.3381 0.4454 0.133 Uiso 1 1 calc R . .
C41 C -0.1557(3) 0.12770(18) 0.31948(15) 0.0451(10) Uani 1 1 d . . .
C42 C -0.2153(3) 0.11951(18) 0.35654(15) 0.0465(10) Uani 1 1 d . . .
C43 C -0.2835(3) 0.05463(18) 0.39591(17) 0.0504(11) Uani 1 1 d . . .
C44 C -0.2640(4) 0.0623(2) 0.44149(18) 0.0630(14) Uani 1 1 d . . .
C45 C -0.3217(5) 0.0482(3) 0.4705(2) 0.0773(18) Uani 1 1 d . . .
H45 H -0.3106 0.0545 0.5009 0.093 Uiso 1 1 calc R . .
C46 C -0.3966(5) 0.0246(2) 0.4543(3) 0.077(2) Uani 1 1 d . . .
H46 H -0.4343 0.0141 0.4740 0.093 Uiso 1 1 calc R . .
C47 C -0.4144(4) 0.0169(2) 0.4097(3) 0.0736(17) Uani 1 1 d . . .
H47 H -0.4651 0.0019 0.3993 0.088 Uiso 1 1 calc R . .
C48 C -0.3591(4) 0.0308(2) 0.3792(2) 0.0613(13) Uani 1 1 d . . .
C49 C -0.3763(4) 0.0192(3) 0.3306(3) 0.0799(18) Uani 1 1 d . . .
H49A H -0.3309 0.0315 0.3151 0.120 Uiso 1 1 calc R . .
H49B H -0.4268 0.0364 0.3191 0.120 Uiso 1 1 calc R . .
H49C H -0.3824 -0.0178 0.3264 0.120 Uiso 1 1 calc R . .
C50 C -0.1828(4) 0.0864(3) 0.45912(19) 0.0717(16) Uani 1 1 d . . .
H50A H -0.1801 0.0887 0.4910 0.108 Uiso 1 1 calc R . .
H50B H -0.1786 0.1208 0.4468 0.108 Uiso 1 1 calc R . .
H50C H -0.1376 0.0653 0.4508 0.108 Uiso 1 1 calc R . .
C51 C -0.1673(3) -0.08174(19) 0.34315(16) 0.0477(10) Uani 1 1 d . . .
C52 C -0.0986(3) -0.07329(18) 0.31267(14) 0.0425(9) Uani 1 1 d . . .
C53 C -0.0262(3) -0.01072(19) 0.2731(2) 0.0563(12) Uani 1 1 d . . .
C54 C 0.0474(4) 0.0138(2) 0.2889(3) 0.0692(16) Uani 1 1 d . . .
C55 C 0.1029(5) 0.0273(2) 0.2574(3) 0.088(2) Uani 1 1 d . . .
H55 H 0.1532 0.0433 0.2671 0.105 Uiso 1 1 calc R . .
C56 C 0.0843(6) 0.0174(3) 0.2124(3) 0.093(3) Uani 1 1 d . . .
H56 H 0.1216 0.0273 0.1922 0.112 Uiso 1 1 calc R . .
C57 C 0.0123(6) -0.0066(3) 0.1974(3) 0.094(3) Uani 1 1 d . . .
H57 H 0.0007 -0.0138 0.1672 0.113 Uiso 1 1 calc R . .
C58 C -0.0456(4) -0.0211(2) 0.2280(2) 0.0649(15) Uani 1 1 d . . .
C59 C -0.1245(5) -0.0478(3) 0.2100(2) 0.0778(18) Uani 1 1 d . . .
H59A H -0.1570 -0.0562 0.2341 0.117 Uiso 1 1 calc R . .
H59B H -0.1111 -0.0793 0.1950 0.117 Uiso 1 1 calc R . .
H59C H -0.1559 -0.0252 0.1893 0.117 Uiso 1 1 calc R . .
C60 C 0.0642(5) 0.0252(3) 0.3365(3) 0.089(2) Uani 1 1 d . . .
H60A H 0.1176 0.0418 0.3419 0.133 Uiso 1 1 calc R . .
H60B H 0.0644 -0.0067 0.3532 0.133 Uiso 1 1 calc R . .
H60C H 0.0218 0.0479 0.3457 0.133 Uiso 1 1 calc R . .
C61 C 0.0516(5) 0.3251(3) 0.7919(2) 0.0778(18) Uani 1 1 d . . .
H61A H 0.0646 0.3544 0.7740 0.117 Uiso 1 1 calc R . .
H61B H 0.0663 0.3330 0.8228 0.117 Uiso 1 1 calc R . .
H61C H -0.0070 0.3177 0.7871 0.117 Uiso 1 1 calc R . .
C62 C 0.0732(6) 0.2239(3) 0.8152(2) 0.087(2) Uani 1 1 d . . .
H62A H 0.0986 0.1906 0.8112 0.130 Uiso 1 1 calc R . .
H62B H 0.0137 0.2206 0.8100 0.130 Uiso 1 1 calc R . .
H62C H 0.0879 0.2359 0.8451 0.130 Uiso 1 1 calc R . .
C63 C 0.8798(5) 0.1369(3) 0.7300(2) 0.085(2) Uani 1 1 d . . .
H63A H 0.8519 0.1099 0.7122 0.128 Uiso 1 1 calc R . .
H63B H 0.9074 0.1219 0.7567 0.128 Uiso 1 1 calc R . .
H63C H 0.9201 0.1536 0.7134 0.128 Uiso 1 1 calc R . .
C64 C 0.8364(6) 0.2367(3) 0.7113(2) 0.091(2) Uani 1 1 d . . .
H64A H 0.7906 0.2469 0.6904 0.136 Uiso 1 1 calc R . .
H64B H 0.8823 0.2258 0.6954 0.136 Uiso 1 1 calc R . .
H64C H 0.8533 0.2657 0.7301 0.136 Uiso 1 1 calc R . .
C67 C 0.4431(6) 0.8311(5) 0.5851(3) 0.120(3) Uani 1 1 d D . .
H67A H 0.4996 0.8346 0.5981 0.179 Uiso 1 1 calc R . .
H67B H 0.4157 0.8043 0.6005 0.179 Uiso 1 1 calc R . .
H67C H 0.4144 0.8636 0.5878 0.179 Uiso 1 1 calc R . .
C68 C 0.3340(5) 0.8109(4) 0.5167(3) 0.100(2) Uani 1 1 d D . .
H68A H 0.3215 0.8024 0.4857 0.149 Uiso 1 1 calc R . .
H68B H 0.3093 0.8438 0.5228 0.149 Uiso 1 1 calc R . .
H68C H 0.3120 0.7843 0.5347 0.149 Uiso 1 1 calc R . .
C69 C 0.1319(10) 0.3528(5) 0.6475(9) 0.258(12) Uani 1 1 d D . .
H69A H 0.1331 0.3157 0.6514 0.387 Uiso 1 1 calc R . .
H69B H 0.0952 0.3616 0.6216 0.387 Uiso 1 1 calc R . .
H69C H 0.1125 0.3690 0.6733 0.387 Uiso 1 1 calc R . .
C70 C 0.2178(8) 0.4345(3) 0.6334(4) 0.120(4) Uani 1 1 d D . .
H70A H 0.2516 0.4476 0.6114 0.180 Uiso 0.50 1 calc PR . .
H70B H 0.2314 0.4527 0.6610 0.180 Uiso 0.50 1 calc PR . .
H70C H 0.1601 0.4399 0.6235 0.180 Uiso 0.50 1 calc PR . .
H70D H 0.1771 0.4459 0.6526 0.180 Uiso 0.50 1 calc PR . .
H70E H 0.1973 0.4407 0.6029 0.180 Uiso 0.50 1 calc PR . .
H70F H 0.2687 0.4536 0.6404 0.180 Uiso 0.50 1 calc PR . .
O1W O -0.1671(8) 0.0379(5) 0.0394(3) 0.235(7) Uani 1 1 d . . .
O2W O 0.008(2) 0.3603(7) 0.5526(15) 0.41(3) Uani 0.50 1 d P . .
N8 N 0.3097(3) 0.3514(2) 1.04067(16) 0.0709(14) Uani 1 1 d . . .
C87 C 0.3532(5) 0.3922(3) 1.0154(2) 0.0782(18) Uani 1 1 d . . .
H87A H 0.4129 0.3875 1.0216 0.117 Uiso 1 1 calc R . .
H87B H 0.3393 0.4263 1.0264 0.117 Uiso 1 1 calc R . .
C88 C 0.3311(5) 0.3908(4) 0.9652(2) 0.097(3) Uani 1 1 d . . .
H88A H 0.2709 0.3912 0.9590 0.145 Uiso 1 1 calc R . .
H88B H 0.3515 0.3585 0.9535 0.145 Uiso 1 1 calc R . .
C89 C 0.3678(6) 0.4369(4) 0.9414(3) 0.098(2) Uani 1 1 d . . .
H89A H 0.3480 0.4691 0.9536 0.147 Uiso 1 1 calc R . .
H89B H 0.4280 0.4363 0.9475 0.147 Uiso 1 1 calc R . .
C90 C 0.3464(7) 0.4371(6) 0.8924(3) 0.139(5) Uani 1 1 d . . .
H90A H 0.3708 0.4671 0.8797 0.208 Uiso 1 1 calc R . .
H90B H 0.2870 0.4383 0.8860 0.208 Uiso 1 1 calc R . .
H90C H 0.3676 0.4059 0.8799 0.208 Uiso 1 1 calc R . .
C91 C 0.3345(5) 0.3598(3) 1.0913(2) 0.0760(17) Uani 1 1 d . . .
H91A H 0.3153 0.3941 1.0992 0.114 Uiso 1 1 calc R . .
H91B H 0.3044 0.3345 1.1075 0.114 Uiso 1 1 calc R . .
C92 C 0.4230(5) 0.3557(3) 1.1069(2) 0.0831(19) Uani 1 1 d . . .
H92A H 0.4548 0.3810 1.0916 0.125 Uiso 1 1 calc R . .
H92B H 0.4435 0.3211 1.1008 0.125 Uiso 1 1 calc R . .
C93 C 0.4325(6) 0.3664(4) 1.1576(3) 0.096(2) Uani 1 1 d . . .
H93A H 0.4068 0.3997 1.1628 0.144 Uiso 1 1 calc R . .
H93B H 0.4015 0.3399 1.1720 0.144 Uiso 1 1 calc R . .
C94 C 0.5176(7) 0.3673(4) 1.1794(3) 0.107(3) Uani 1 1 d . . .
H94A H 0.5161 0.3727 1.2109 0.160 Uiso 1 1 calc R . .
H94B H 0.5481 0.3951 1.1672 0.160 Uiso 1 1 calc R . .
H94C H 0.5444 0.3346 1.1745 0.160 Uiso 1 1 calc R . .
C95 C 0.2172(4) 0.3528(3) 1.0335(2) 0.0764(17) Uani 1 1 d . . .
H95A H 0.1997 0.3381 1.0045 0.115 Uiso 1 1 calc R . .
H95B H 0.1948 0.3309 1.0558 0.115 Uiso 1 1 calc R . .
C96 C 0.1816(6) 0.4051(3) 1.0360(2) 0.088(2) Uani 1 1 d . . .
H96A H 0.1930 0.4249 1.0099 0.132 Uiso 1 1 calc R . .
H96B H 0.2078 0.4230 1.0621 0.132 Uiso 1 1 calc R . .
C97 C 0.0870(5) 0.4027(4) 1.0387(3) 0.095(2) Uani 1 1 d . . .
H97A H 0.0756 0.3819 1.0644 0.142 Uiso 1 1 calc R . .
H97B H 0.0608 0.3857 1.0122 0.142 Uiso 1 1 calc R . .
C98 C 0.0492(8) 0.4577(5) 1.0428(5) 0.152(5) Uani 1 1 d . . .
H98A H -0.0096 0.4548 1.0450 0.228 Uiso 1 1 calc R . .
H98B H 0.0587 0.4779 1.0169 0.228 Uiso 1 1 calc R . .
H98C H 0.0751 0.4746 1.0690 0.228 Uiso 1 1 calc R . .
C100 C 0.3389(5) 0.2955(3) 1.0286(3) 0.0792(18) Uani 1 1 d . . .
H10D H 0.3275 0.2911 0.9966 0.119 Uiso 1 1 calc R . .
H10E H 0.3989 0.2939 1.0354 0.119 Uiso 1 1 calc R . .
C101 C 0.3033(7) 0.2518(4) 1.0499(4) 0.110(3) Uani 1 1 d . . .
H10F H 0.2443 0.2500 1.0401 0.165 Uiso 1 1 calc R . .
H10G H 0.3090 0.2574 1.0819 0.165 Uiso 1 1 calc R . .
C102 C 0.3438(9) 0.2002(5) 1.0398(6) 0.155(6) Uani 1 1 d D . .
H10H H 0.3436 0.1961 1.0078 0.233 Uiso 1 1 calc R . .
H10I H 0.3119 0.1718 1.0509 0.233 Uiso 1 1 calc R . .
C103 C 0.4337(11) 0.1978(8) 1.0617(10) 0.286(17) Uani 1 1 d D . .
H10J H 0.4620 0.1689 1.0497 0.429 Uiso 0.50 1 calc PR . .
H10K H 0.4333 0.1936 1.0933 0.429 Uiso 0.50 1 calc PR . .
H10L H 0.4620 0.2296 1.0557 0.429 Uiso 0.50 1 calc PR . .
H10M H 0.4429 0.2258 1.0827 0.429 Uiso 0.50 1 calc PR . .
H10N H 0.4716 0.2012 1.0391 0.429 Uiso 0.50 1 calc PR . .
H10O H 0.4428 0.1651 1.0768 0.429 Uiso 0.50 1 calc PR . .
N7 N 0.3222(4) 0.56564(18) 0.61234(19) 0.0773(16) Uani 1 1 d . B .
C71 C 0.3507(5) 0.5772(2) 0.6599(2) 0.082(2) Uani 1 1 d . . .
H71A H 0.3304 0.6116 0.6669 0.099 Uiso 1 1 calc R . .
H71B H 0.4111 0.5789 0.6629 0.099 Uiso 1 1 calc R . .
C72 C 0.3243(5) 0.5389(3) 0.6951(2) 0.085(2) Uani 1 1 d . . .
H72A H 0.2640 0.5386 0.6943 0.102 Uiso 1 1 calc R . .
H72B H 0.3423 0.5040 0.6881 0.102 Uiso 1 1 calc R . .
C73 C 0.3613(6) 0.5539(4) 0.7406(3) 0.109(3) Uani 1 1 d . . .
H73A H 0.3506 0.5907 0.7451 0.130 Uiso 1 1 calc R . .
H73B H 0.4213 0.5494 0.7420 0.130 Uiso 1 1 calc R . .
C74 C 0.3281(7) 0.5227(4) 0.7792(3) 0.120(4) Uani 1 1 d . . .
H74A H 0.3558 0.5342 0.8072 0.180 Uiso 1 1 calc R . .
H74B H 0.3388 0.4862 0.7754 0.180 Uiso 1 1 calc R . .
H74C H 0.2692 0.5282 0.7791 0.180 Uiso 1 1 calc R . .
C75 C 0.3424(7) 0.6124(3) 0.5850(2) 0.103(3) Uani 1 1 d D . .
H75A H 0.3175 0.6040 0.5553 0.123 Uiso 1 1 calc R . .
H75B H 0.3077 0.6398 0.5956 0.123 Uiso 1 1 calc R . .
C76 C 0.4208(8) 0.6402(6) 0.5768(5) 0.47(3) Uani 1 1 d D . .
H76A H 0.4303 0.6629 0.6025 0.559 Uiso 1 1 calc R . .
H76B H 0.4627 0.6131 0.5814 0.559 Uiso 1 1 calc R . .
C77 C 0.4504(14) 0.6712(6) 0.5411(9) 0.45(3) Uani 1 1 d D . .
H77A H 0.4611 0.7071 0.5500 0.535 Uiso 1 1 calc R . .
H77B H 0.4997 0.6563 0.5301 0.535 Uiso 1 1 calc R . .
C78 C 0.3784(8) 0.6663(4) 0.5098(3) 0.106(3) Uani 1 1 d D . .
H78A H 0.3770 0.6945 0.4888 0.128 Uiso 1 1 calc R . .
H78B H 0.3291 0.6672 0.5253 0.128 Uiso 1 1 calc R . .
H78C H 0.3807 0.6337 0.4941 0.128 Uiso 1 1 calc R . .
C79 C 0.2290(5) 0.5576(3) 0.6059(2) 0.081(2) Uani 1 1 d . . .
H79A H 0.2167 0.5248 0.6199 0.097 Uiso 1 1 calc R . .
H79B H 0.2131 0.5538 0.5742 0.097 Uiso 1 1 calc R . .
C80 C 0.1733(5) 0.5992(3) 0.6235(2) 0.086(2) Uani 1 1 d . . .
H80A H 0.1884 0.6331 0.6124 0.104 Uiso 1 1 calc R . .
H80B H 0.1819 0.6000 0.6558 0.104 Uiso 1 1 calc R . .
C81 C 0.0817(5) 0.5884(3) 0.6090(2) 0.0804(18) Uani 1 1 d . . .
H81A H 0.0703 0.5519 0.6141 0.096 Uiso 1 1 calc R . .
H81B H 0.0712 0.5949 0.5772 0.096 Uiso 1 1 calc R . .
C82 C 0.0220(6) 0.6216(3) 0.6335(2) 0.085(2) Uani 1 1 d . . .
H82A H -0.0344 0.6131 0.6229 0.128 Uiso 1 1 calc R . .
H82B H 0.0320 0.6579 0.6281 0.128 Uiso 1 1 calc R . .
H82C H 0.0309 0.6148 0.6649 0.128 Uiso 1 1 calc R . .
C83 C 0.3644(5) 0.5167(3) 0.5984(3) 0.093(2) Uani 1 1 d D . .
H83A H 0.4240 0.5227 0.6030 0.111 Uiso 0.505(13) 1 calc PR B 1
H83B H 0.3517 0.4893 0.6189 0.111 Uiso 0.505(13) 1 calc PR B 1
H83C H 0.3323 0.5063 0.5710 0.111 Uiso 0.495(13) 1 d PR B 2
H83D H 0.3548 0.4902 0.6203 0.111 Uiso 0.495(13) 1 d PR B 2
C84 C 0.3472(9) 0.4976(5) 0.5561(4) 0.073(4) Uani 0.505(13) 1 d PD B 1
H84A H 0.3573 0.5240 0.5342 0.087 Uiso 0.505(13) 1 calc PR B 1
H84B H 0.2894 0.4867 0.5512 0.087 Uiso 0.505(13) 1 calc PR B 1
C85 C 0.4049(10) 0.4511(5) 0.5521(4) 0.077(4) Uani 0.505(13) 1 d PD B 1
H85A H 0.4613 0.4602 0.5635 0.093 Uiso 0.505(13) 1 calc PR B 1
H85B H 0.3869 0.4220 0.5694 0.093 Uiso 0.505(13) 1 calc PR B 1
C86 C 0.4025(18) 0.4365(7) 0.5055(4) 0.142(11) Uani 0.505(13) 1 d PD B 1
H86A H 0.4398 0.4078 0.5024 0.213 Uiso 0.505(13) 1 calc PR B 1
H86B H 0.4191 0.4657 0.4885 0.213 Uiso 0.505(13) 1 calc PR B 1
H86C H 0.3468 0.4263 0.4948 0.213 Uiso 0.505(13) 1 calc PR B 1
C84B C 0.4509(7) 0.5065(5) 0.5922(5) 0.098(6) Uani 0.495(13) 1 d PD B 2
H84C H 0.4824 0.5113 0.6210 0.118 Uiso 0.495(13) 1 calc PR B 2
H84D H 0.4685 0.5338 0.5729 0.118 Uiso 0.495(13) 1 calc PR B 2
C85B C 0.4798(15) 0.4553(8) 0.5736(7) 0.182(17) Uani 0.495(13) 1 d PD B 2
H85C H 0.4629 0.4271 0.5922 0.219 Uiso 0.495(13) 1 calc PR B 2
H85D H 0.4514 0.4503 0.5440 0.219 Uiso 0.495(13) 1 calc PR B 2
C86B C 0.5728(19) 0.4509(9) 0.5704(9) 0.62(9) Uani 0.495(13) 1 d PD B 2
H86D H 0.5848 0.4186 0.5563 0.927 Uiso 0.495(13) 1 calc PR B 2
H86E H 0.6016 0.4519 0.5999 0.927 Uiso 0.495(13) 1 calc PR B 2
H86F H 0.5910 0.4795 0.5532 0.927 Uiso 0.495(13) 1 calc PR B 2

loop_
_atom_site_aniso_label
_atom_site_aniso_U_11
_atom_site_aniso_U_22
_atom_site_aniso_U_33
_atom_site_aniso_U_23
_atom_site_aniso_U_13
_atom_site_aniso_U_12
Cu1 0.0413(4) 0.0547(4) 0.0430(4) 0.0043(2) -0.0101(2) -0.0018(2)
Cu2 0.0510(4) 0.1270(7) 0.0253(4) 0.0040(3) -0.0074(3) 0.0169(4)
Cu3 0.0525(4) 0.0441(3) 0.0502(4) -0.0003(2) 0.0145(3) 0.0034(2)
Ca1 0.0405(5) 0.0490(5) 0.0266(4) -0.0008(3) -0.0049(3) 0.0012(3)
Ca2 0.0412(5) 0.0443(5) 0.0278(4) -0.0024(3) -0.0042(3) -0.0020(3)
S1 0.0549(7) 0.0720(8) 0.0402(7) -0.0126(5) -0.0026(5) -0.0015(6)
S2A 0.0514(10) 0.0677(11) 0.0426(9) -0.0154(7) 0.0003(7) -0.0021(7)
S2B 0.060(4) 0.084(4) 0.063(4) -0.005(3) 0.005(3) -0.011(3)
O21A 0.318(15) 0.179(8) 0.073(4) -0.046(5) -0.035(6) -0.018(9)
C66A 0.309(18) 0.081(5) 0.070(5) -0.001(4) -0.080(8) 0.007(8)
S3A 0.131(3) 0.079(2) 0.070(2) 0.0039(15) -0.0318(18) 0.0076(18)
C65A 0.129(9) 0.129(8) 0.148(10) -0.022(8) -0.024(7) -0.009(7)
C66B 0.309(18) 0.081(5) 0.070(5) -0.001(4) -0.080(8) 0.007(8)
S3B 0.141(5) 0.076(3) 0.065(3) -0.013(2) -0.030(3) 0.027(3)
C65B 0.129(9) 0.129(8) 0.148(10) -0.022(8) -0.024(7) -0.009(7)
S4 0.109(2) 0.405(8) 0.114(2) -0.034(3) 0.0172(19) -0.106(4)
S5 0.362(9) 0.093(2) 0.333(8) 0.003(3) 0.197(7) 0.029(3)
O1 0.055(2) 0.068(2) 0.054(2) 0.0192(17) -0.0231(17) -0.0135(17)
O2 0.053(2) 0.066(2) 0.060(2) 0.0180(17) -0.0196(17) -0.0155(17)
O3 0.0424(17) 0.0617(19) 0.0418(16) 0.0094(14) -0.0084(13) -0.0035(14)
O4 0.0410(17) 0.0503(16) 0.0520(18) 0.0042(14) -0.0125(14) -0.0060(13)
O5 0.0491(18) 0.0458(16) 0.0460(17) 0.0053(13) -0.0160(14) -0.0064(13)
O6 0.051(2) 0.0571(19) 0.064(2) 0.0149(16) -0.0219(16) -0.0078(15)
O7 0.057(2) 0.102(3) 0.0299(17) 0.0075(17) -0.0060(15) 0.006(2)
O8 0.0478(19) 0.078(2) 0.0310(16) 0.0013(14) -0.0055(13) 0.0010(16)
O9 0.0481(19) 0.095(3) 0.0257(15) 0.0010(16) -0.0038(12) 0.0071(18)
O10 0.053(2) 0.128(4) 0.0273(17) 0.0002(19) -0.0035(15) 0.024(2)
O11 0.0503(19) 0.0648(19) 0.0287(15) -0.0010(13) -0.0082(13) 0.0117(14)
O12 0.0469(18) 0.079(2) 0.0254(15) 0.0089(14) -0.0031(12) 0.0009(16)
O13 0.062(2) 0.0468(17) 0.0559(19) 0.0020(15) 0.0192(16) 0.0045(15)
O14 0.0481(17) 0.0554(18) 0.0351(15) 0.0054(13) 0.0032(13) 0.0031(13)
O15 0.065(2) 0.0460(16) 0.0469(18) 0.0042(14) 0.0191(15) 0.0084(15)
O16 0.072(2) 0.0459(17) 0.065(2) -0.0026(15) 0.0326(19) 0.0074(16)
O17 0.062(2) 0.0480(17) 0.0541(19) 0.0007(14) 0.0204(16) -0.0014(15)
O18 0.0451(17) 0.0456(15) 0.0449(16) -0.0042(13) 0.0057(13) 0.0019(13)
O19 0.065(2) 0.067(2) 0.0330(17) -0.0095(14) -0.0021(15) 0.0089(17)
O20 0.074(2) 0.069(2) 0.0345(17) -0.0042(15) 0.0011(16) 0.0167(18)
O22 0.282(19) 1.70(11) 0.61(4) -0.84(6) 0.38(3) -0.54(4)
O23 0.47(3) 0.35(2) 0.60(4) -0.33(3) 0.39(3) -0.11(2)
N1 0.043(2) 0.063(2) 0.042(2) 0.0048(17) -0.0073(16) -0.0006(17)
N2 0.043(2) 0.056(2) 0.061(3) 0.0149(19) -0.0101(18) 0.0011(17)
N3 0.047(2) 0.123(4) 0.032(2) -0.001(2) -0.0049(17) 0.013(3)
N4 0.044(2) 0.088(3) 0.0293(19) 0.0075(18) -0.0063(15) 0.002(2)
N5 0.053(2) 0.0462(19) 0.050(2) 0.0045(16) 0.0104(17) 0.0050(16)
N6 0.048(2) 0.0427(18) 0.043(2) -0.0001(15) 0.0080(16) -0.0001(15)
C1 0.052(3) 0.056(3) 0.044(3) 0.010(2) -0.011(2) -0.006(2)
C2 0.044(2) 0.051(2) 0.037(2) 0.0019(18) -0.0081(17) 0.0022(18)
C3 0.044(2) 0.069(3) 0.041(2) 0.010(2) -0.0077(18) -0.001(2)
C4 0.047(3) 0.091(4) 0.042(3) 0.003(3) -0.007(2) 0.007(3)
C5 0.058(3) 0.123(6) 0.041(3) 0.013(3) 0.000(2) 0.012(3)
C6 0.080(4) 0.117(6) 0.059(4) 0.038(4) -0.008(3) -0.004(4)
C7 0.082(4) 0.090(4) 0.059(3) 0.030(3) -0.004(3) -0.003(3)
C8 0.056(3) 0.072(3) 0.051(3) 0.015(2) -0.011(2) -0.006(2)
C9 0.081(4) 0.066(3) 0.053(3) 0.014(3) -0.010(3) -0.002(3)
C10 0.065(4) 0.089(4) 0.057(3) -0.014(3) -0.004(3) 0.009(3)
C11 0.047(2) 0.046(2) 0.042(2) -0.0011(18) -0.0038(18) -0.0008(18)
C12 0.046(3) 0.048(2) 0.047(3) 0.0079(19) -0.007(2) -0.0014(18)
C13 0.047(3) 0.059(3) 0.063(3) 0.018(2) -0.012(2) -0.002(2)
C14 0.111(6) 0.056(3) 0.064(4) 0.006(3) -0.012(3) -0.005(3)
C15 0.108(6) 0.079(4) 0.086(5) 0.004(4) -0.026(4) 0.001(4)
C16 0.094(5) 0.083(5) 0.091(5) 0.038(4) -0.019(4) 0.003(4)
C17 0.181(11) 0.096(6) 0.080(5) 0.034(5) 0.011(6) 0.043(6)
C18 0.135(7) 0.088(5) 0.073(5) 0.025(4) 0.019(5) 0.022(5)
C19 0.180(10) 0.061(4) 0.079(5) -0.008(3) 0.016(5) -0.006(5)
C20 0.29(2) 0.137(9) 0.081(7) 0.014(6) 0.076(9) 0.073(11)
C21 0.056(3) 0.063(3) 0.027(2) 0.0033(18) -0.0072(18) 0.004(2)
C22 0.048(3) 0.089(4) 0.025(2) -0.001(2) -0.0044(17) 0.007(2)
C23 0.059(4) 0.133(6) 0.039(3) -0.002(3) -0.003(2) -0.006(4)
C24 0.057(4) 0.152(7) 0.040(3) -0.013(4) 0.003(3) 0.006(4)
C25 0.095(7) 0.159(9) 0.095(7) -0.017(6) 0.018(5) 0.018(6)
C26 0.059(4) 0.140(8) 0.124(8) 0.018(6) 0.010(5) -0.008(5)
C27 0.121(9) 0.34(3) 0.076(6) 0.027(10) -0.001(6) -0.096(13)
C28 0.068(4) 0.136(7) 0.054(4) -0.008(4) -0.013(3) 0.005(4)
C29 0.188(11) 0.122(7) 0.044(3) -0.004(4) -0.005(5) -0.069(7)
C30 0.113(7) 0.125(7) 0.071(5) -0.008(5) 0.024(4) 0.023(6)
C31 0.049(3) 0.071(3) 0.030(2) -0.005(2) -0.0072(18) 0.011(2)
C32 0.048(3) 0.062(3) 0.028(2) 0.0087(18) -0.0082(17) 0.001(2)
C33 0.044(3) 0.106(4) 0.031(2) 0.019(2) -0.0023(19) 0.000(3)
C34 0.059(3) 0.084(4) 0.062(4) 0.025(3) -0.008(3) -0.004(3)
C35 0.053(3) 0.113(6) 0.073(4) 0.036(4) -0.003(3) -0.009(3)
C36 0.055(3) 0.124(6) 0.065(4) 0.041(4) 0.007(3) 0.011(4)
C37 0.061(4) 0.120(6) 0.051(3) 0.008(3) -0.005(3) 0.020(4)
C38 0.049(3) 0.102(4) 0.032(2) 0.008(2) -0.0034(19) 0.014(3)
C39 0.072(4) 0.103(5) 0.056(3) -0.008(3) -0.017(3) 0.021(4)
C40 0.072(4) 0.090(5) 0.100(5) 0.022(4) -0.013(4) 0.001(4)
C41 0.047(2) 0.052(2) 0.037(2) -0.0034(18) 0.0039(17) 0.0073(18)
C42 0.048(2) 0.051(2) 0.041(2) 0.0063(18) 0.0041(18) 0.0045(18)
C43 0.054(3) 0.046(2) 0.054(3) 0.002(2) 0.020(2) 0.0053(19)
C44 0.082(4) 0.059(3) 0.052(3) 0.005(2) 0.024(3) 0.000(3)
C45 0.096(5) 0.068(3) 0.074(4) 0.007(3) 0.038(4) 0.002(3)
C46 0.092(5) 0.063(3) 0.085(5) 0.012(3) 0.048(4) 0.005(3)
C47 0.061(3) 0.064(3) 0.100(5) 0.009(3) 0.029(3) 0.001(3)
C48 0.052(3) 0.058(3) 0.075(4) 0.009(3) 0.013(3) 0.003(2)
C49 0.057(3) 0.091(4) 0.092(5) -0.003(4) 0.004(3) -0.009(3)
C50 0.087(4) 0.083(4) 0.046(3) -0.001(3) 0.009(3) -0.005(3)
C51 0.050(2) 0.052(2) 0.042(2) -0.0016(19) 0.0101(19) 0.0016(19)
C52 0.040(2) 0.050(2) 0.037(2) -0.0007(17) 0.0010(16) -0.0007(17)
C53 0.050(3) 0.046(2) 0.077(4) 0.005(2) 0.024(2) 0.005(2)
C54 0.054(3) 0.052(3) 0.104(5) -0.010(3) 0.022(3) -0.001(2)
C55 0.072(4) 0.054(3) 0.144(8) 0.010(4) 0.045(5) -0.005(3)
C56 0.105(6) 0.062(4) 0.125(7) 0.009(4) 0.071(6) 0.004(4)
C57 0.126(7) 0.068(4) 0.099(5) 0.024(4) 0.073(5) 0.014(4)
C58 0.088(4) 0.055(3) 0.056(3) 0.009(2) 0.028(3) 0.008(3)
C59 0.099(5) 0.085(4) 0.047(3) 0.008(3) -0.004(3) -0.006(4)
C60 0.061(4) 0.094(5) 0.110(6) -0.010(4) -0.003(4) -0.016(3)
C61 0.079(4) 0.095(4) 0.059(3) -0.034(3) -0.003(3) 0.002(3)
C62 0.118(6) 0.097(5) 0.046(3) 0.000(3) 0.011(3) -0.008(4)
C63 0.118(6) 0.089(4) 0.050(3) -0.015(3) 0.016(3) 0.022(4)
C64 0.133(7) 0.086(5) 0.056(4) 0.004(3) 0.023(4) 0.009(4)
C67 0.088(6) 0.171(10) 0.097(6) -0.028(6) -0.006(5) 0.026(6)
C68 0.098(6) 0.108(6) 0.091(6) 0.012(5) -0.007(4) -0.021(5)
C69 0.25(2) 0.092(8) 0.41(3) 0.081(13) -0.08(2) -0.079(11)
C70 0.161(10) 0.059(4) 0.147(9) 0.021(5) 0.051(8) -0.009(5)
O1W 0.263(13) 0.307(14) 0.114(6) 0.024(7) -0.080(7) 0.166(12)
O2W 0.52(5) 0.094(11) 0.71(7) 0.11(2) 0.53(6) 0.12(2)
N8 0.068(3) 0.096(4) 0.052(3) -0.020(2) 0.022(2) -0.019(3)
C87 0.078(4) 0.099(5) 0.058(3) -0.009(3) 0.006(3) -0.028(4)
C88 0.077(4) 0.159(8) 0.056(3) -0.025(4) 0.011(3) -0.044(5)
C89 0.087(5) 0.142(7) 0.067(4) 0.013(5) 0.012(4) -0.009(5)
C90 0.105(7) 0.253(15) 0.059(4) -0.007(7) 0.009(4) -0.051(8)
C91 0.085(5) 0.093(4) 0.052(3) -0.011(3) 0.017(3) -0.001(4)
C92 0.095(5) 0.090(5) 0.064(4) -0.010(3) 0.004(3) -0.011(4)
C93 0.112(6) 0.111(6) 0.065(4) -0.007(4) 0.010(4) 0.017(5)
C94 0.133(8) 0.124(7) 0.064(4) -0.024(4) 0.014(5) 0.006(6)
C95 0.070(4) 0.097(5) 0.063(4) 0.002(3) 0.014(3) -0.014(3)
C96 0.122(6) 0.091(5) 0.057(4) 0.016(3) 0.028(4) 0.005(4)
C97 0.078(5) 0.119(6) 0.082(5) 0.021(4) -0.020(4) -0.008(4)
C98 0.107(8) 0.148(10) 0.192(13) 0.063(9) -0.031(8) 0.017(7)
C100 0.069(4) 0.091(4) 0.080(4) -0.024(4) 0.020(3) -0.014(3)
C101 0.092(6) 0.098(6) 0.142(9) -0.010(6) 0.017(6) -0.002(5)
C102 0.154(12) 0.113(8) 0.210(15) -0.014(9) 0.079(11) 0.004(8)
C103 0.163(16) 0.169(15) 0.55(5) 0.12(2) 0.15(2) 0.063(13)
N7 0.108(4) 0.047(2) 0.071(3) -0.001(2) -0.024(3) 0.004(2)
C71 0.115(6) 0.054(3) 0.071(4) 0.002(3) -0.029(4) -0.014(3)
C72 0.101(5) 0.061(3) 0.084(5) 0.019(3) -0.031(4) -0.018(3)
C73 0.115(7) 0.108(6) 0.092(5) 0.038(5) -0.044(5) -0.032(5)
C74 0.145(9) 0.117(7) 0.091(6) 0.035(5) -0.033(6) -0.028(6)
C75 0.197(10) 0.051(3) 0.056(4) 0.004(3) -0.008(5) 0.021(4)
C76 0.072(7) 0.97(8) 0.34(3) -0.50(5) -0.046(12) 0.07(2)
C77 0.27(3) 0.115(13) 0.95(9) 0.23(3) 0.08(4) 0.028(15)
C78 0.150(9) 0.094(6) 0.074(5) 0.005(4) 0.008(5) 0.013(6)
C79 0.110(5) 0.069(4) 0.057(3) -0.012(3) -0.025(3) 0.020(3)
C80 0.133(7) 0.063(3) 0.056(3) -0.010(3) -0.025(4) 0.021(4)
C81 0.093(5) 0.090(4) 0.057(3) 0.009(3) 0.002(3) 0.016(4)
C82 0.121(6) 0.068(4) 0.067(4) 0.010(3) 0.007(4) 0.011(4)
C83 0.074(4) 0.053(3) 0.150(8) -0.006(4) 0.000(5) 0.003(3)
C84 0.089(9) 0.075(8) 0.050(6) 0.010(5) -0.012(6) 0.001(6)
C85 0.096(10) 0.065(7) 0.069(8) -0.019(6) -0.005(7) 0.015(6)
C86 0.27(3) 0.098(12) 0.065(9) 0.028(8) 0.047(13) 0.108(16)
C84B 0.132(15) 0.088(10) 0.075(9) -0.029(8) 0.006(9) 0.034(10)
C85B 0.089(14) 0.19(3) 0.26(4) -0.14(3) 0.014(18) 0.044(16)
C86B 1.7(3) 0.10(2) 0.078(17) -0.042(15) 0.12(6) -0.32(7)

loop_
_atom_type_symbol
_atom_type_description
_atom_type_scat_dispersion_real
_atom_type_scat_dispersion_imag
_atom_type_scat_source
C C 0.0033 0.0016 'International Tables Vol C Tables 4.2.6.8 and 6.1.1.4'
H H 0.0000 0.0000 'International Tables Vol C Tables 4.2.6.8 and 6.1.1.4'
N N 0.0061 0.0033 'International Tables Vol C Tables 4.2.6.8 and 6.1.1.4'
O O 0.0106 0.0060 'International Tables Vol C Tables 4.2.6.8 and 6.1.1.4'
Cu Cu 0.3201 1.2651 'International Tables Vol C Tables 4.2.6.8 and 6.1.1.4'
S S 0.1246 0.1234 'International Tables Vol C Tables 4.2.6.8 and 6.1.1.4'
Ca Ca 0.2262 0.3064 'International Tables Vol C Tables 4.2.6.8 and 6.1.1.4'

loop_
_geom_angle_atom_site_label_1
_geom_angle_atom_site_label_2
_geom_angle_atom_site_label_3
_geom_angle
_geom_angle_site_symmetry_1
_geom_angle_site_symmetry_3
O2 Cu1 N2 94.91(16) . .
O2 Cu1 N1 85.11(16) . .
N2 Cu1 N1 169.8(2) . .
O2 Cu1 O4 168.61(18) . .
N2 Cu1 O4 85.08(15) . .
N1 Cu1 O4 96.91(15) . .
N3 Cu2 N4 167.0(2) . .
N3 Cu2 O7 85.11(18) . .
N4 Cu2 O7 94.27(17) . .
N3 Cu2 O10 97.92(18) . .
N4 Cu2 O10 84.71(16) . .
O7 Cu2 O10 170.8(2) . .
N5 Cu3 O13 84.82(15) . .
N5 Cu3 O16 94.32(15) . .
O13 Cu3 O16 176.81(18) . .
N5 Cu3 N6 177.06(17) . .
O13 Cu3 N6 96.64(15) . .
O16 Cu3 N6 84.36(14) . .
O19 Ca1 O17 167.23(13) . 3_556
O19 Ca1 O1 88.96(16) . .
O17 Ca1 O1 89.61(15) 3_556 .
O19 Ca1 O18 104.80(13) . 3_556
O17 Ca1 O18 69.62(11) 3_556 3_556
O1 Ca1 O18 143.68(12) . 3_556
O19 Ca1 O9 83.20(13) . .
O17 Ca1 O9 106.93(14) 3_556 .
O1 Ca1 O9 132.68(13) . .
O18 Ca1 O9 82.91(13) 3_556 .
O19 Ca1 O8 113.82(13) . .
O17 Ca1 O8 77.79(13) 3_556 .
O1 Ca1 O8 72.92(13) . .
O18 Ca1 O8 127.27(12) 3_556 .
O9 Ca1 O8 68.15(12) . .
O19 Ca1 O3 83.57(12) . .
O17 Ca1 O3 84.12(13) 3_556 .
O1 Ca1 O3 68.09(12) . .
O18 Ca1 O3 80.05(11) 3_556 .
O9 Ca1 O3 154.96(12) . .
O8 Ca1 O3 136.86(12) . .
O19 Ca1 C51 150.93(13) . 3_556
O17 Ca1 C51 20.41(12) 3_556 3_556
O1 Ca1 C51 105.62(14) . 3_556
O18 Ca1 C51 49.41(11) 3_556 3_556
O9 Ca1 C51 103.36(14) . 3_556
O8 Ca1 C51 94.67(13) . 3_556
O3 Ca1 C51 79.03(13) . 3_556
O19 Ca1 C52 124.72(13) . 3_556
O17 Ca1 C52 48.52(11) 3_556 3_556
O1 Ca1 C52 128.09(13) . 3_556
O18 Ca1 C52 21.31(11) 3_556 3_556
O9 Ca1 C52 93.22(14) . 3_556
O8 Ca1 C52 115.58(12) . 3_556
O3 Ca1 C52 77.15(12) . 3_556
C51 Ca1 C52 28.18(11) 3_556 3_556
O19 Ca1 C1 89.15(15) . .
O17 Ca1 C1 85.21(14) 3_556 .
O1 Ca1 C1 19.92(12) . .
O18 Ca1 C1 124.93(12) 3_556 .
O9 Ca1 C1 152.15(14) . .
O8 Ca1 C1 90.99(13) . .
O3 Ca1 C1 48.34(12) . .
C51 Ca1 C1 96.31(14) 3_556 .
C52 Ca1 C1 112.93(12) 3_556 .
O19 Ca1 C21 108.90(13) . .
O17 Ca1 C21 83.83(13) 3_556 .
O1 Ca1 C21 91.98(13) . .
O18 Ca1 C21 113.95(13) 3_556 .
O9 Ca1 C21 48.31(13) . .
O8 Ca1 C21 20.10(13) . .
O3 Ca1 C21 156.72(13) . .
C51 Ca1 C21 95.84(13) 3_556 .
C52 Ca1 C21 108.82(12) 3_556 .
C1 Ca1 C21 110.73(14) . .
O19 Ca1 C22 95.22(13) . .
O17 Ca1 C22 96.74(14) 3_556 .
O1 Ca1 C22 116.98(14) . .
O18 Ca1 C22 95.44(14) 3_556 .
O9 Ca1 C22 20.18(12) . .
O8 Ca1 C22 48.15(13) . .
O3 Ca1 C22 174.82(13) . .
C51 Ca1 C22 100.01(14) 3_556 .
C52 Ca1 C22 99.57(14) 3_556 .
C1 Ca1 C22 136.77(14) . .
C21 Ca1 C22 28.17(13) . .
O20 Ca2 O12 86.33(13) . 4_666
O20 Ca2 O5 83.66(14) . .
O12 Ca2 O5 132.27(12) 4_666 .
O20 Ca2 O15 157.64(13) . 4_666
O12 Ca2 O15 92.33(13) 4_666 4_666
O5 Ca2 O15 112.94(13) . 4_666
O20 Ca2 O14 88.70(13) . 4_666
O12 Ca2 O14 80.26(12) 4_666 4_666
O5 Ca2 O14 145.61(11) . 4_666
O15 Ca2 O14 69.11(11) 4_666 4_666
O20 Ca2 O6 93.23(14) . .
O12 Ca2 O6 158.93(13) 4_666 .
O5 Ca2 O6 68.41(11) . .
O15 Ca2 O6 80.14(14) 4_666 .
O14 Ca2 O6 78.66(12) 4_666 .
O20 Ca2 O11 119.43(13) . 4_666
O12 Ca2 O11 68.23(12) 4_666 4_666
O5 Ca2 O11 76.71(11) . 4_666
O15 Ca2 O11 80.30(12) 4_666 4_666
O14 Ca2 O11 134.77(11) 4_666 4_666
O6 Ca2 O11 128.72(14) . 4_666
O20 Ca2 C32 102.07(13) . 4_666
O12 Ca2 C32 20.96(12) 4_666 4_666
O5 Ca2 C32 119.96(12) . 4_666
O15 Ca2 C32 83.00(13) 4_666 4_666
O14 Ca2 C32 94.42(12) 4_666 4_666
O6 Ca2 C32 163.11(13) . 4_666
O11 Ca2 C32 48.16(12) 4_666 4_666
O20 Ca2 C42 137.45(14) . 4_666
O12 Ca2 C42 88.84(13) 4_666 4_666
O5 Ca2 C42 127.91(12) . 4_666
O15 Ca2 C42 20.25(11) 4_666 4_666
O14 Ca2 C42 48.87(11) 4_666 4_666
O6 Ca2 C42 77.27(13) . 4_666
O11 Ca2 C42 97.49(12) 4_666 4_666
C32 Ca2 C42 86.56(13) 4_666 4_666
O20 Ca2 C31 117.49(14) . 4_666
O12 Ca2 C31 48.60(13) 4_666 4_666
O5 Ca2 C31 96.94(12) . 4_666
O15 Ca2 C31 76.76(14) 4_666 4_666
O14 Ca2 C31 116.16(12) 4_666 4_666
O6 Ca2 C31 144.91(15) . 4_666
O11 Ca2 C31 20.90(12) 4_666 4_666
C32 Ca2 C31 27.87(13) 4_666 4_666
C42 Ca2 C31 89.23(13) 4_666 4_666
O20 Ca2 C41 109.03(14) . 4_666
O12 Ca2 C41 82.63(13) 4_666 4_666
O5 Ca2 C41 144.43(12) . 4_666
O15 Ca2 C41 48.78(12) 4_666 4_666
O14 Ca2 C41 20.34(11) 4_666 4_666
O6 Ca2 C41 77.60(12) . 4_666
O11 Ca2 C41 120.01(12) 4_666 4_666
C32 Ca2 C41 90.54(13) 4_666 4_666
C42 Ca2 C41 28.55(12) 4_666 4_666
C31 Ca2 C41 105.30(13) 4_666 4_666
O20 Ca2 C12 91.98(14) . .
O12 Ca2 C12 178.25(13) 4_666 .
O5 Ca2 C12 47.85(11) . .
O15 Ca2 C12 89.06(13) 4_666 .
O14 Ca2 C12 99.25(12) 4_666 .
O6 Ca2 C12 20.66(12) . .
O11 Ca2 C12 113.09(13) 4_666 .
C32 Ca2 C12 160.61(14) 4_666 .
C42 Ca2 C12 92.10(13) 4_666 .
C31 Ca2 C12 132.87(14) 4_666 .
C41 Ca2 C12 97.50(12) 4_666 .
O19 S1 C61 104.5(3) . .
O19 S1 C62 105.0(3) . .
C61 S1 C62 98.5(4) . .
O19 S1 Ca1 32.80(14) . .
C61 S1 Ca1 136.3(2) . .
C62 S1 Ca1 102.3(2) . .
S2B S2A O20 56.6(3) . .
S2B S2A C64 76.4(5) . .
O20 S2A C64 104.6(3) . .
S2B S2A C63 63.5(4) . .
O20 S2A C63 106.8(3) . .
C64 S2A C63 98.0(4) . .
S2A S2B O20 70.3(4) . .
S2A S2B Ca2 80.9(3) . .
O20 S2B Ca2 21.1(3) . .
S3B O21A S3A 48.4(3) . .
O21A S3A C65A 108.3(6) . .
O21A S3A C66A 89.9(6) . .
C65A S3A C66A 99.4(5) . .
O22 S4 C67 119.5(7) . .
O22 S4 C68 108.1(7) . .
C67 S4 C68 97.7(5) . .
O23 S5 C70 89.0(10) . .
O23 S5 C69 95.7(11) . .
C70 S5 C69 100.7(7) . .
C1 O1 Ca1 119.3(3) . .
C1 O2 Cu1 112.5(3) . .
C2 O3 Ca1 115.0(3) . .
C11 O4 Cu1 111.6(3) . .
C11 O5 Ca2 119.1(3) . .
C12 O6 Ca2 116.0(3) . .
C21 O7 Cu2 112.2(4) . .
C21 O8 Ca1 117.3(3) . .
C22 O9 Ca1 117.8(3) . .
C31 O10 Cu2 112.3(3) . .
C31 O11 Ca2 114.3(3) . 4_465
C32 O12 Ca2 116.2(3) . 4_465
C41 O13 Cu3 113.2(3) . .
C41 O14 Ca2 117.3(3) . 4_465
C42 O15 Ca2 117.4(3) . 4_465
C51 O16 Cu3 113.0(3) . .
C51 O17 Ca1 117.2(3) . 3_556
C52 O18 Ca1 115.1(3) . 3_556
S1 O19 Ca1 126.5(2) . .
S2B O20 S2A 53.1(3) . .
S2B O20 Ca2 147.5(4) . .
S2A O20 Ca2 134.8(2) . .
C2 N1 C3 120.8(4) . .
C2 N1 Cu1 112.4(3) . .
C3 N1 Cu1 126.6(3) . .
C12 N2 C13 120.1(4) . .
C12 N2 Cu1 112.7(3) . .
C13 N2 Cu1 127.2(3) . .
C22 N3 C23 118.9(5) . .
C22 N3 Cu2 113.4(4) . .
C23 N3 Cu2 127.7(4) . .
C32 N4 C33 118.8(4) . .
C32 N4 Cu2 111.8(3) . .
C33 N4 Cu2 128.5(3) . .
C42 N5 C43 118.8(4) . .
C42 N5 Cu3 113.7(3) . .
C43 N5 Cu3 127.5(3) . .
C52 N6 C53 119.9(4) . .
C52 N6 Cu3 112.7(3) . .
C53 N6 Cu3 127.4(3) . .
O1 C1 O2 124.5(5) . .
O1 C1 C2 118.6(4) . .
O2 C1 C2 116.9(4) . .
O1 C1 Ca1 40.8(2) . .
O2 C1 Ca1 165.0(3) . .
C2 C1 Ca1 77.9(3) . .
O3 C2 N1 128.7(4) . .
O3 C2 C1 118.3(4) . .
N1 C2 C1 113.0(4) . .
O3 C2 Ca1 44.2(2) . .
N1 C2 Ca1 170.8(3) . .
C1 C2 Ca1 74.4(2) . .
C8 C3 C4 121.6(5) . .
C8 C3 N1 120.8(5) . .
C4 C3 N1 117.5(5) . .
C3 C4 C5 116.0(6) . .
C3 C4 C10 121.7(5) . .
C5 C4 C10 122.2(6) . .
C6 C5 C4 123.4(6) . .
C7 C6 C5 118.0(6) . .
C6 C7 C8 123.8(7) . .
C3 C8 C7 117.1(6) . .
C3 C8 C9 121.8(5) . .
C7 C8 C9 121.0(6) . .
O5 C11 O4 125.2(4) . .
O5 C11 C12 116.9(4) . .
O4 C11 C12 117.8(4) . .
O5 C11 Ca2 41.0(2) . .
O4 C11 Ca2 166.1(3) . .
C12 C11 Ca2 76.0(3) . .
O6 C12 N2 128.2(4) . .
O6 C12 C11 119.1(4) . .
N2 C12 C11 112.7(4) . .
O6 C12 Ca2 43.4(2) . .
N2 C12 Ca2 169.6(3) . .
C11 C12 Ca2 76.1(2) . .
C14 C13 C18 120.2(6) . .
C14 C13 N2 120.1(5) . .
C18 C13 N2 119.3(6) . .
C13 C14 C15 120.6(7) . .
C13 C14 C19 117.6(6) . .
C15 C14 C19 121.3(7) . .
C16 C15 C14 119.8(8) . .
C15 C16 C17 118.9(7) . .
C16 C17 C18 123.5(8) . .
C13 C18 C17 116.5(8) . .
C13 C18 C20 121.0(7) . .
C17 C18 C20 122.6(8) . .
O8 C21 O7 124.8(5) . .
O8 C21 C22 118.3(4) . .
O7 C21 C22 116.8(4) . .
O8 C21 Ca1 42.6(2) . .
O7 C21 Ca1 165.1(4) . .
C22 C21 Ca1 76.1(2) . .
O9 C22 N3 130.2(5) . .
O9 C22 C21 117.5(4) . .
N3 C22 C21 112.3(4) . .
O9 C22 Ca1 42.0(2) . .
N3 C22 Ca1 171.4(4) . .
C21 C22 Ca1 75.7(2) . .
C28 C23 N3 116.5(8) . .
C28 C23 C24 124.6(7) . .
N3 C23 C24 118.8(8) . .
C25 C24 C30 121.8(9) . .
C25 C24 C23 118.2(10) . .
C30 C24 C23 120.0(7) . .
C24 C25 C26 118.7(10) . .
C27 C26 C25 125.6(10) . .
C26 C27 C28 113.1(14) . .
C23 C28 C29 127.7(8) . .
C23 C28 C27 119.7(12) . .
C29 C28 C27 112.6(12) . .
O11 C31 O10 125.4(5) . .
O11 C31 C32 118.2(4) . .
O10 C31 C32 116.5(4) . .
O11 C31 Ca2 44.8(2) . 4_465
O10 C31 Ca2 162.8(4) . 4_465
C32 C31 Ca2 75.5(2) . 4_465
O12 C32 N4 126.9(5) . .
O12 C32 C31 118.7(4) . .
N4 C32 C31 114.4(4) . .
O12 C32 Ca2 42.8(2) . 4_465
N4 C32 Ca2 166.4(4) . 4_465
C31 C32 Ca2 76.6(2) . 4_465
C34 C33 C38 120.8(5) . .
C34 C33 N4 119.9(6) . .
C38 C33 N4 119.2(5) . .
C33 C34 C35 117.4(7) . .
C33 C34 C40 119.8(6) . .
C35 C34 C40 122.8(7) . .
C36 C35 C34 122.1(7) . .
C37 C36 C35 119.4(7) . .
C36 C37 C38 121.3(8) . .
C37 C38 C33 118.8(6) . .
C37 C38 C39 120.5(7) . .
C33 C38 C39 120.6(5) . .
O14 C41 O13 126.3(4) . .
O14 C41 C42 117.4(4) . .
O13 C41 C42 116.3(4) . .
O14 C41 Ca2 42.4(2) . 4_465
O13 C41 Ca2 168.4(3) . 4_465
C42 C41 Ca2 75.1(2) . 4_465
O15 C42 N5 129.7(4) . .
O15 C42 C41 118.6(4) . .
N5 C42 C41 111.6(4) . .
O15 C42 Ca2 42.3(2) . 4_465
N5 C42 Ca2 170.5(3) . 4_465
C41 C42 Ca2 76.3(2) . 4_465
C44 C43 C48 121.2(5) . .
C44 C43 N5 120.6(5) . .
C48 C43 N5 118.1(5) . .
C45 C44 C43 118.9(6) . .
C45 C44 C50 120.1(6) . .
C43 C44 C50 121.0(5) . .
C44 C45 C46 120.2(7) . .
C47 C46 C45 120.0(6) . .
C46 C47 C48 122.0(7) . .
C47 C48 C43 117.5(6) . .
C47 C48 C49 121.8(6) . .
C43 C48 C49 120.6(5) . .
O17 C51 O16 125.4(4) . .
O17 C51 C52 118.7(4) . .
O16 C51 C52 115.9(4) . .
O17 C51 Ca1 42.4(2) . 3_556
O16 C51 Ca1 167.3(3) . 3_556
C52 C51 Ca1 76.5(2) . 3_556
O18 C52 N6 127.3(4) . .
O18 C52 C51 118.7(4) . .
N6 C52 C51 114.0(4) . .
O18 C52 Ca1 43.6(2) . 3_556
N6 C52 Ca1 169.5(3) . 3_556
C51 C52 Ca1 75.3(2) . 3_556
C54 C53 C58 121.8(5) . .
C54 C53 N6 119.5(6) . .
C58 C53 N6 118.6(5) . .
C53 C54 C55 117.3(7) . .
C53 C54 C60 119.9(6) . .
C55 C54 C60 122.8(7) . .
C56 C55 C54 121.6(7) . .
C57 C56 C55 120.4(7) . .
C56 C57 C58 120.0(8) . .
C53 C58 C57 118.9(7) . .
C53 C58 C59 123.0(5) . .
C57 C58 C59 118.1(7) . .
C95 N8 C87 114.9(6) . .
C95 N8 C91 107.3(4) . .
C87 N8 C91 108.2(5) . .
C95 N8 C100 108.0(5) . .
C87 N8 C100 110.7(5) . .
C91 N8 C100 107.5(5) . .
N8 C87 C88 114.3(6) . .
C87 C88 C89 112.6(6) . .
C90 C89 C88 113.9(8) . .
C92 C91 N8 117.1(5) . .
C91 C92 C93 107.8(6) . .
C94 C93 C92 116.5(7) . .
C96 C95 N8 114.0(6) . .
C95 C96 C97 111.2(7) . .
C96 C97 C98 111.6(8) . .
C101 C100 N8 117.9(6) . .
C100 C101 C102 113.1(9) . .
C101 C102 C103 110.8(13) . .
C71 N7 C83 109.1(6) . .
C71 N7 C75 107.7(5) . .
C83 N7 C75 112.5(6) . .
C71 N7 C79 111.2(6) . .
C83 N7 C79 108.8(5) . .
C75 N7 C79 107.6(6) . .
N7 C71 C72 117.1(5) . .
C73 C72 C71 110.8(6) . .
C72 C73 C74 114.8(7) . .
C76 C75 N7 134.5(9) . .
C77 C76 C75 136.7(13) . .
C78 C77 C76 97.8(14) . .
N7 C79 C80 118.3(6) . .
C79 C80 C81 111.2(6) . .
C80 C81 C82 113.6(6) . .
C84 C83 C84B 85.7(10) . .
C84 C83 N7 120.1(8) . .
C84B C83 N7 130.8(8) . .
C83 C84 C85 106.5(9) . .
C86 C85 C84 108.6(11) . .
C83 C84B C85B 122.6(14) . .
C86B C85B C84B 115(2) . .

loop_
_geom_bond_atom_site_label_1
_geom_bond_atom_site_label_2
_geom_bond_distance
_geom_bond_site_symmetry_2
Cu1 O2 1.934(4) .
Cu1 N2 1.943(4) .
Cu1 N1 1.943(4) .
Cu1 O4 1.958(3) .
Cu2 N3 1.932(5) .
Cu2 N4 1.949(4) .
Cu2 O7 1.952(4) .
Cu2 O10 1.960(4) .
Cu3 N5 1.938(4) .
Cu3 O13 1.941(3) .
Cu3 O16 1.947(4) .
Cu3 N6 1.949(4) .
Ca1 O19 2.324(3) .
Ca1 O17 2.363(3) 3_556
Ca1 O1 2.368(4) .
Ca1 O18 2.385(3) 3_556
Ca1 O9 2.403(4) .
Ca1 O8 2.413(3) .
Ca1 O3 2.471(3) .
Ca1 C51 3.117(5) 3_556
Ca1 C52 3.132(5) 3_556
Ca1 C1 3.161(5) .
Ca1 C21 3.169(5) .
Ca1 C22 3.176(5) .
Ca2 O20 2.337(4) .
Ca2 O12 2.380(4) 4_666
Ca2 O5 2.386(3) .
Ca2 O15 2.388(3) 4_666
Ca2 O14 2.400(3) 4_666
Ca2 O6 2.426(3) .
Ca2 O11 2.439(3) 4_666
Ca2 C32 3.141(5) 4_666
Ca2 C42 3.148(5) 4_666
Ca2 C31 3.156(5) 4_666
Ca2 C41 3.165(5) 4_666
Ca2 C12 3.176(5) .
S1 O19 1.514(4) .
S1 C61 1.779(7) .
S1 C62 1.784(7) .
S2A S2B 1.241(7) .
S2A O20 1.462(4) .
S2A C64 1.787(8) .
S2A C63 1.788(7) .
S2B O20 1.296(7) .
O21A S3B 1.521(8) .
O21A S3A 1.633(10) .
C66A S3A 2.102(16) .
S3A C65A 1.780(14) .
S4 O22 1.561(12) .
S4 C67 1.735(9) .
S4 C68 1.755(8) .
S5 O23 1.477(17) .
S5 C70 1.543(8) .
S5 C69 1.786(15) .
O1 C1 1.235(6) .
O2 C1 1.274(6) .
O3 C2 1.255(6) .
O4 C11 1.260(6) .
O5 C11 1.237(6) .
O6 C12 1.246(6) .
O7 C21 1.274(6) .
O8 C21 1.226(6) .
O9 C22 1.239(6) .
O10 C31 1.275(6) .
O11 C31 1.236(6) .
O11 Ca2 2.439(3) 4_465
O12 C32 1.253(6) .
O12 Ca2 2.380(3) 4_465
O13 C41 1.272(6) .
O14 C41 1.238(6) .
O14 Ca2 2.400(3) 4_465
O15 C42 1.227(6) .
O15 Ca2 2.388(3) 4_465
O16 C51 1.280(6) .
O17 C51 1.222(6) .
O17 Ca1 2.363(3) 3_556
O18 C52 1.257(5) .
O18 Ca1 2.385(3) 3_556
N1 C2 1.329(6) .
N1 C3 1.440(6) .
N2 C12 1.324(6) .
N2 C13 1.438(6) .
N3 C22 1.327(6) .
N3 C23 1.383(8) .
N4 C32 1.324(6) .
N4 C33 1.432(7) .
N5 C42 1.332(6) .
N5 C43 1.426(6) .
N6 C52 1.314(6) .
N6 C53 1.425(6) .
C1 C2 1.524(7) .
C3 C8 1.379(8) .
C3 C4 1.406(7) .
C4 C5 1.415(9) .
C4 C10 1.475(9) .
C5 C6 1.364(12) .
C6 C7 1.320(11) .
C7 C8 1.421(8) .
C8 C9 1.506(8) .
C11 C12 1.536(6) .
C13 C14 1.367(9) .
C13 C18 1.386(10) .
C14 C15 1.412(10) .
C14 C19 1.525(10) .
C15 C16 1.346(12) .
C16 C17 1.356(13) .
C17 C18 1.407(11) .
C18 C20 1.496(14) .
C21 C22 1.544(7) .
C23 C28 1.318(13) .
C23 C24 1.498(12) .
C24 C25 1.319(13) .
C24 C30 1.450(13) .
C25 C26 1.463(16) .
C26 C27 1.42(2) .
C27 C28 1.518(14) .
C28 C29 1.486(14) .
C31 C32 1.516(7) .
C31 Ca2 3.156(5) 4_465
C32 Ca2 3.141(5) 4_465
C33 C34 1.396(9) .
C33 C38 1.415(9) .
C34 C35 1.403(10) .
C34 C40 1.473(11) .
C35 C36 1.377(12) .
C36 C37 1.375(11) .
C37 C38 1.383(8) .
C38 C39 1.459(10) .
C41 C42 1.557(6) .
C41 Ca2 3.165(5) 4_465
C42 Ca2 3.148(5) 4_465
C43 C44 1.393(8) .
C43 C48 1.412(8) .
C44 C45 1.386(8) .
C44 C50 1.498(9) .
C45 C46 1.396(11) .
C46 C47 1.363(11) .
C47 C48 1.387(8) .
C48 C49 1.493(10) .
C51 C52 1.521(6) .
C51 Ca1 3.117(5) 3_556
C52 Ca1 3.132(5) 3_556
C53 C54 1.387(9) .
C53 C58 1.389(9) .
C54 C55 1.408(9) .
C54 C60 1.463(11) .
C55 C56 1.385(13) .
C56 C57 1.352(14) .
C57 C58 1.423(8) .
C58 C59 1.500(10) .
N8 C95 1.488(9) .
N8 C87 1.505(8) .
N8 C91 1.553(8) .
N8 C100 1.562(9) .
C87 C88 1.519(9) .
C88 C89 1.532(12) .
C89 C90 1.482(11) .
C91 C92 1.463(11) .
C92 C93 1.546(10) .
C93 C94 1.462(13) .
C95 C96 1.464(11) .
C96 C97 1.536(12) .
C97 C98 1.546(16) .
C100 C101 1.437(12) .
C101 C102 1.518(15) .
C102 C103 1.534(17) .
N7 C71 1.492(8) .
N7 C83 1.505(9) .
N7 C75 1.508(9) .
N7 C79 1.510(10) .
C71 C72 1.534(10) .
C72 C73 1.494(11) .
C73 C74 1.551(12) .
C75 C76 1.492(14) .
C76 C77 1.453(18) .
C77 C78 1.430(19) .
C79 C80 1.522(10) .
C80 C81 1.525(11) .
C81 C82 1.527(10) .
C83 C84 1.370(12) .
C83 C84B 1.451(9) .
C84 C85 1.524(18) .
C85 C86 1.449(15) .
C84B C85B 1.518(16) .
C85B C86B 1.52(2) .
